data_4337137
loop_
_publ_author_name
'Smart, Katharine A.'
'Grellier, Mary'
'Coppel, Yannick'
'Vendier, Laure'
'Mason, Sax A.'
'Capelli, Silvia C.'
'Albinati, Alberto'
'Montiel-Palma, Virginia'
'Mu\~noz-Hern\'andez, Miguel A'
'Sabo-Etienne, Sylviane'

_publ_section_title
;
 Nature of si-h interactions in a series of ruthenium silazane complexes
 using multinuclear solid-state NMR and neutron diffraction.
;
_journal_issue 2
_journal_name_full 'Inorganic chemistry'
_journal_page_first 1156
_journal_page_last 1165
_journal_paper_doi 10.1021/ic4027199
_journal_volume 53
_journal_year 2014
_chemical_formula_sum 'C27 H55 N9 Ru Si3'
_chemical_formula_weight 691.11
_chemical_name_common
;  
          
[RuH{kappa-Si,N-(SiMe2)(C7H12N3)}3]
  
;
_space_group_IT_number 14
_symmetry_cell_setting monoclinic
_symmetry_space_group_name_Hall '-P 2ybc'
_symmetry_space_group_name_H-M 'P 1 21/c 1'
_atom_sites_solution_hydrogens difmap
_atom_sites_solution_primary direct
_atom_sites_solution_secondary difmap
_audit_creation_method SHELXL-97
_cell_angle_alpha 90.00
_cell_angle_beta 92.5300(10)
_cell_angle_gamma 90.00
_cell_formula_units_Z 4
_cell_length_a 9.3703(2)
_cell_length_b 18.4278(5)
_cell_length_c 18.8875(5)
_cell_measurement_reflns_used 6588
_cell_measurement_temperature 20(2)
_cell_measurement_theta_max 60.25
_cell_measurement_theta_min 4.05
_cell_volume 3258.20(14)
_computing_cell_refinement 'ILL RAFD9'
_computing_data_collection 'ILL HKLGEN, MAD'
_computing_data_reduction 'ILL Retreat'
_computing_molecular_graphics
;     
 ORTEP for Windows v1.074 (L.J. Farrugia 1997)
 Mercury CSD 2.4.5 (Build RC3), CCDC, Cambridge (2011)
;
_computing_publication_material 'WinGX v1.64.05(L.J. Farrugia, J. Appl. Cryst.,1999,32, 837)'
_computing_structure_refinement 'SHELXL-97 (Acta Cryst.,2008,A64,112)'
_diffrn_ambient_temperature 20(2)
_diffrn_measured_fraction_theta_full 0.884
_diffrn_measured_fraction_theta_max 0.884
_diffrn_measurement_device_type 'D19 position-sensitive detector diffractometer'
_diffrn_measurement_method 'omega step-scans'
_diffrn_radiation_monochromator 'Cu (311)'
_diffrn_radiation_probe neutron
_diffrn_radiation_source 'ILL High Flux Reactor'
_diffrn_radiation_type monochromatic
_diffrn_radiation_wavelength 1.1700
_diffrn_reflns_av_R_equivalents 0.0517
_diffrn_reflns_av_sigmaI/netI 0.0366
_diffrn_reflns_limit_h_max 12
_diffrn_reflns_limit_h_min -7
_diffrn_reflns_limit_k_max 27
_diffrn_reflns_limit_k_min -23
_diffrn_reflns_limit_l_max 28
_diffrn_reflns_limit_l_min -28
_diffrn_reflns_number 31238
_diffrn_reflns_theta_full 60.30
_diffrn_reflns_theta_max 60.30
_diffrn_reflns_theta_min 4.94
_diffrn_standards_interval_time 270
_diffrn_standards_number 4
_exptl_absorpt_coefficient_mu 0.293
_exptl_absorpt_correction_T_max 0.6563
_exptl_absorpt_correction_T_min 0.4218
_exptl_absorpt_correction_type analytical
_exptl_absorpt_process_details 'program D19abscan'
_exptl_crystal_density_diffrn 1.413
_exptl_crystal_density_method 'not measured'
_exptl_crystal_description prismatic
_exptl_crystal_F_000 310
_exptl_crystal_size_max 5.0
_exptl_crystal_size_mid 2.6
_exptl_crystal_size_min 1.5
_refine_diff_density_max 1.248
_refine_diff_density_min -1.082
_refine_diff_density_rms 0.207
_refine_ls_extinction_method none
_refine_ls_goodness_of_fit_ref 1.119
_refine_ls_hydrogen_treatment refall
_refine_ls_matrix_type full
_refine_ls_number_parameters 856
_refine_ls_number_reflns 9863
_refine_ls_number_restraints 0
_refine_ls_restrained_S_all 1.119
_refine_ls_R_factor_all 0.0486
_refine_ls_R_factor_gt 0.0439
_refine_ls_shift/su_max 0.001
_refine_ls_shift/su_mean 0.000
_refine_ls_structure_factor_coef Fsqd
_refine_ls_weighting_details 'calc w=1/[\s^2^(Fo^2^)+(0.0452P)^2^+22.0901P] where P=(Fo^2^+2Fc^2^)/3'
_refine_ls_weighting_scheme calc
_refine_ls_wR_factor_gt 0.1042
_refine_ls_wR_factor_ref 0.1068
_reflns_number_gt 9100
_reflns_number_total 9863
_reflns_threshold_expression >2sigma(I)
_cod_data_source_file ic4027199_si_002.cif
_cod_data_source_block 3aneutrons
_cod_depositor_comments
;
The following automatic conversions were performed:

'_symmetry_cell_setting' value 'Monoclinic' changed to 'monoclinic'
according to
/usr/data/users/saulius/automatic-downloads/current/ACS/lib/dictionaries/cif_core.dic
dictionary named 'cif_core.dic' version 2.4.2 from 2011-04-26.

Automatic conversion script
Id: cif_fix_values 2281 2013-09-26 08:29:07Z andrius 
;
_cod_original_sg_symbol_H-M P21/c
_cod_database_code 4337137
_compound_number 3a

loop_
_symmetry_equiv_pos_as_xyz
'x, y, z'
'-x, y+1/2, -z+1/2'
'-x, -y, -z'
'x, -y-1/2, z-1/2'

loop_
_atom_site_label
_atom_site_type_symbol
_atom_site_fract_x
_atom_site_fract_y
_atom_site_fract_z
_atom_site_U_iso_or_equiv
_atom_site_adp_type
_atom_site_occupancy
_atom_site_symmetry_multiplicity
_atom_site_calc_flag
C1 C 0.18462(12) 0.75152(5) 0.25201(5) 0.01102(17) Uani 1 1 d
H1A H 0.1135(3) 0.72706(19) 0.28936(15) 0.0346(6) Uani 1 1 d
H1B H 0.2082(4) 0.71033(18) 0.21322(16) 0.0366(6) Uani 1 1 d
H1C H 0.1260(3) 0.79501(16) 0.22453(17) 0.0351(6) Uani 1 1 d
C2 C 0.29831(11) 0.85571(5) 0.42344(4) 0.00739(16) Uani 1 1 d
C3 C 0.39728(11) 0.80371(5) 0.52925(5) 0.00862(16) Uani 1 1 d
H3A H 0.4901(3) 0.83912(14) 0.54201(12) 0.0241(4) Uani 1 1 d
H3B H 0.4281(3) 0.74965(12) 0.54797(11) 0.0227(4) Uani 1 1 d
C4 C 0.26822(11) 0.83141(5) 0.56696(5) 0.00957(17) Uani 1 1 d
H4A H 0.1777(3) 0.79479(14) 0.55581(13) 0.0247(4) Uani 1 1 d
H4B H 0.2894(3) 0.83314(14) 0.62426(11) 0.0242(4) Uani 1 1 d
C5 C 0.23493(12) 0.90693(5) 0.53976(5) 0.01006(17) Uani 1 1 d
H5A H 0.1268(3) 0.92407(15) 0.55360(13) 0.0287(5) Uani 1 1 d
H5B H 0.3100(3) 0.94615(13) 0.56442(12) 0.0276(5) Uani 1 1 d
C7 C 0.18558(13) 0.97801(5) 0.43317(5) 0.01219(19) Uani 1 1 d
H7A H 0.2261(4) 1.02304(13) 0.46632(13) 0.0316(6) Uani 1 1 d
H7B H 0.0681(3) 0.97804(17) 0.43629(14) 0.0304(5) Uani 1 1 d
C8 C 0.22506(12) 0.98748(5) 0.35704(5) 0.01016(17) Uani 1 1 d
H8A H 0.3393(3) 0.99977(14) 0.35456(14) 0.0260(5) Uani 1 1 d
H8B H 0.1651(3) 1.03239(13) 0.33283(12) 0.0251(5) Uani 1 1 d
C9 C 0.19479(11) 0.91639(5) 0.31914(5) 0.00905(17) Uani 1 1 d
H9A H 0.0800(3) 0.90377(14) 0.32042(13) 0.0246(4) Uani 1 1 d
H9B H 0.2208(3) 0.92015(14) 0.26325(11) 0.0254(5) Uani 1 1 d
C10 C 0.44594(12) 0.83715(5) 0.22629(5) 0.01140(17) Uani 1 1 d
H10A H 0.3714(4) 0.86514(19) 0.18947(15) 0.0372(6) Uani 1 1 d
H10B H 0.5074(4) 0.79986(17) 0.19512(17) 0.0381(7) Uani 1 1 d
H10C H 0.5200(4) 0.87760(18) 0.24804(16) 0.0377(6) Uani 1 1 d
C11 C 0.28877(11) 0.52882(5) 0.25178(5) 0.00978(16) Uani 1 1 d
H11A H 0.3031(3) 0.47553(13) 0.27781(14) 0.0261(5) Uani 1 1 d
H11B H 0.3604(3) 0.52998(15) 0.20756(12) 0.0257(5) Uani 1 1 d
C12 C 0.13459(11) 0.53767(6) 0.22520(5) 0.01025(17) Uani 1 1 d
H12A H 0.1026(3) 0.49471(15) 0.18783(12) 0.0258(5) Uani 1 1 d
H12B H 0.1234(3) 0.59025(15) 0.19824(13) 0.0272(5) Uani 1 1 d
C13 C 0.04045(11) 0.53538(6) 0.28883(5) 0.01049(17) Uani 1 1 d
H13A H -0.0620(3) 0.56235(19) 0.27626(14) 0.0323(6) Uani 1 1 d
H13B H 0.0158(4) 0.47855(15) 0.30198(14) 0.0314(6) Uani 1 1 d
C15 C 0.00817(11) 0.58120(6) 0.40811(5) 0.01040(17) Uani 1 1 d
H15A H -0.0496(3) 0.52989(15) 0.41568(13) 0.0271(5) Uani 1 1 d
H15B H -0.0718(3) 0.62244(15) 0.39185(13) 0.0266(5) Uani 1 1 d
C16 C 0.08900(11) 0.60477(5) 0.47544(5) 0.00972(17) Uani 1 1 d
H16A H 0.1538(3) 0.55978(13) 0.49703(12) 0.0241(4) Uani 1 1 d
H16B H 0.0121(3) 0.62101(14) 0.51481(12) 0.0250(5) Uani 1 1 d
C17 C 0.18545(11) 0.66777(5) 0.45747(5) 0.00895(16) Uani 1 1 d
H17A H 0.1204(3) 0.71518(13) 0.44102(14) 0.0253(4) Uani 1 1 d
H17B H 0.2496(3) 0.68431(14) 0.50447(11) 0.0242(4) Uani 1 1 d
C18 C 0.23748(11) 0.60369(5) 0.35266(4) 0.00704(16) Uani 1 1 d
C19 C 0.61835(12) 0.54603(5) 0.33447(5) 0.01153(18) Uani 1 1 d
H19A H 0.5989(4) 0.52828(18) 0.38792(14) 0.0355(6) Uani 1 1 d
H19B H 0.7305(3) 0.56002(18) 0.3335(2) 0.0389(7) Uani 1 1 d
H19C H 0.6001(4) 0.49979(16) 0.29914(17) 0.0367(6) Uani 1 1 d
C20 C 0.55446(12) 0.64382(6) 0.21295(5) 0.01128(18) Uani 1 1 d
H20A H 0.5499(4) 0.59584(15) 0.17942(14) 0.0329(6) Uani 1 1 d
H20B H 0.6646(3) 0.6633(2) 0.21468(15) 0.0377(7) Uani 1 1 d
H20C H 0.4897(4) 0.68514(17) 0.18636(14) 0.0347(6) Uani 1 1 d
C21 C 0.62977(12) 0.90285(5) 0.40668(5) 0.01041(17) Uani 1 1 d
H21A H 0.5748(4) 0.91462(15) 0.45487(14) 0.0329(6) Uani 1 1 d
H21B H 0.5647(4) 0.92383(15) 0.36237(16) 0.0341(6) Uani 1 1 d
H21C H 0.7293(3) 0.93308(15) 0.40848(18) 0.0329(6) Uani 1 1 d
C22 C 0.87526(11) 0.81067(5) 0.50608(5) 0.00881(16) Uani 1 1 d
H22A H 0.8771(3) 0.86542(13) 0.48400(13) 0.0259(5) Uani 1 1 d
H22B H 0.9738(3) 0.78356(15) 0.48997(13) 0.0243(4) Uani 1 1 d
C23 C 0.87190(12) 0.81294(5) 0.58632(5) 0.01027(17) Uani 1 1 d
H23A H 0.9629(3) 0.84268(14) 0.61026(12) 0.0247(4) Uani 1 1 d
H23B H 0.7731(3) 0.84010(14) 0.60166(13) 0.0258(5) Uani 1 1 d
C24 C 0.87486(12) 0.73528(5) 0.61261(5) 0.01069(17) Uani 1 1 d
H24A H 0.9845(3) 0.71348(14) 0.61074(15) 0.0273(5) Uani 1 1 d
H24B H 0.8452(3) 0.73179(15) 0.66812(12) 0.0287(5) Uani 1 1 d
C26 C 0.75672(11) 0.61760(5) 0.60038(5) 0.00966(17) Uani 1 1 d
H26A H 0.7036(3) 0.62302(14) 0.65055(11) 0.0253(5) Uani 1 1 d
H26B H 0.8628(3) 0.59383(13) 0.61286(14) 0.0259(5) Uani 1 1 d
C27 C 0.66980(12) 0.56960(5) 0.54965(5) 0.01005(17) Uani 1 1 d
H27A H 0.6362(3) 0.52057(13) 0.57724(13) 0.0253(5) Uani 1 1 d
H27B H 0.7344(3) 0.55303(14) 0.50549(12) 0.0245(4) Uani 1 1 d
C28 C 0.54277(11) 0.61371(5) 0.52088(5) 0.00893(16) Uani 1 1 d
H28A H 0.4746(3) 0.58158(13) 0.48401(12) 0.0242(4) Uani 1 1 d
H28B H 0.4764(3) 0.62923(14) 0.56540(12) 0.0241(4) Uani 1 1 d
C29 C 0.70275(11) 0.71214(5) 0.50992(4) 0.00690(15) Uani 1 1 d
C30 C 0.81288(12) 0.80259(6) 0.33001(5) 0.01229(18) Uani 1 1 d
H30A H 0.9052(4) 0.8335(2) 0.35046(17) 0.0380(7) Uani 1 1 d
H30B H 0.7775(4) 0.8275(2) 0.28017(14) 0.0394(7) Uani 1 1 d
H30C H 0.8498(4) 0.74839(16) 0.31791(18) 0.0366(6) Uani 1 1 d
NA N 0.36848(8) 0.80016(3) 0.45276(3) 0.00766(12) Uani 1 1 d
NB N 0.28326(8) 0.64922(4) 0.40240(3) 0.00765(12) Uani 1 1 d
NC N 0.59024(8) 0.67749(4) 0.48300(3) 0.00789(12) Uani 1 1 d
N1 N 0.28152(8) 0.85898(3) 0.35180(3) 0.00816(12) Uani 1 1 d
N3 N 0.24290(8) 0.91085(4) 0.46314(3) 0.00967(12) Uani 1 1 d
N5 N 0.32677(8) 0.58779(4) 0.29979(3) 0.00828(12) Uani 1 1 d
N6 N 0.10675(8) 0.56989(4) 0.35146(3) 0.00943(12) Uani 1 1 d
N8 N 0.74793(8) 0.77385(4) 0.47701(3) 0.00844(12) Uani 1 1 d
N9 N 0.77743(8) 0.68936(4) 0.57013(3) 0.00974(12) Uani 1 1 d
SiA Si 0.50281(17) 0.62675(8) 0.30707(7) 0.0070(2) Uani 1 1 d
SiB Si 0.66220(17) 0.80191(7) 0.39383(7) 0.0060(2) Uani 1 1 d
SiC Si 0.35495(17) 0.78599(8) 0.29978(7) 0.0070(2) Uani 1 1 d
Ru Ru 0.47461(10) 0.72032(4) 0.38690(4) 0.00549(14) Uani 1 1 d
HA H 0.6175(3) 0.70012(15) 0.34812(13) 0.0256(5) Uani 1 1 d

loop_
_atom_site_aniso_label
_atom_site_aniso_U_11
_atom_site_aniso_U_22
_atom_site_aniso_U_33
_atom_site_aniso_U_23
_atom_site_aniso_U_13
_atom_site_aniso_U_12
C1 0.0096(5) 0.0123(4) 0.0108(4) -0.0015(3) -0.0034(3) 0.0006(3)
H1A 0.0271(14) 0.0466(15) 0.0302(11) 0.0058(11) 0.0021(9) -0.0097(12)
H1B 0.0353(16) 0.0382(14) 0.0359(13) -0.0226(11) -0.0014(11) 0.0011(12)
H1C 0.0309(15) 0.0300(12) 0.0428(14) 0.0077(10) -0.0156(11) 0.0049(11)
C2 0.0087(4) 0.0073(3) 0.0060(3) -0.0002(3) -0.0010(3) 0.0008(3)
C3 0.0091(5) 0.0102(4) 0.0066(3) -0.0003(3) -0.0001(3) 0.0013(3)
H3A 0.0201(12) 0.0292(10) 0.0227(9) -0.0035(8) -0.0012(7) -0.0062(9)
H3B 0.0302(12) 0.0194(9) 0.0185(8) 0.0025(7) -0.0011(7) 0.0100(9)
C4 0.0102(5) 0.0112(4) 0.0073(3) 0.0003(3) 0.0009(3) 0.0008(3)
H4A 0.0204(12) 0.0248(10) 0.0291(10) -0.0014(8) 0.0025(8) -0.0063(9)
H4B 0.0316(13) 0.0276(10) 0.0132(8) 0.0001(7) -0.0002(7) 0.0061(9)
C5 0.0137(5) 0.0093(3) 0.0072(3) -0.0019(3) 0.0005(3) 0.0023(3)
H5A 0.0288(14) 0.0323(11) 0.0259(10) 0.0036(9) 0.0094(9) 0.0130(10)
H5B 0.0382(15) 0.0215(9) 0.0224(9) -0.0039(8) -0.0061(9) -0.0076(10)
C7 0.0173(6) 0.0095(4) 0.0097(3) -0.0006(3) -0.0008(3) 0.0056(4)
H7A 0.0540(18) 0.0166(9) 0.0232(9) -0.0049(8) -0.0089(10) 0.0027(10)
H7B 0.0210(14) 0.0410(14) 0.0297(11) 0.0081(10) 0.0062(9) 0.0131(11)
C8 0.0118(5) 0.0084(3) 0.0101(3) 0.0016(3) -0.0015(3) 0.0001(3)
H8A 0.0188(12) 0.0275(10) 0.0318(11) 0.0012(8) -0.0003(8) -0.0072(9)
H8B 0.0316(13) 0.0204(9) 0.0226(9) 0.0052(7) -0.0041(8) 0.0063(9)
C9 0.0103(5) 0.0088(3) 0.0078(3) -0.0003(3) -0.0012(3) 0.0023(3)
H9A 0.0155(12) 0.0258(10) 0.0320(11) -0.0007(8) -0.0051(8) -0.0008(8)
H9B 0.0357(14) 0.0280(10) 0.0125(8) 0.0015(7) 0.0017(8) 0.0066(10)
C10 0.0133(5) 0.0119(4) 0.0092(3) 0.0015(3) 0.0026(3) 0.0001(4)
H10A 0.0361(16) 0.0462(16) 0.0290(11) 0.0179(11) -0.0024(10) 0.0071(13)
H10B 0.0489(19) 0.0303(12) 0.0371(13) -0.0011(10) 0.0250(13) 0.0092(13)
H10C 0.0437(18) 0.0371(14) 0.0323(12) -0.0006(10) -0.0003(11) -0.0174(13)
C11 0.0078(5) 0.0109(4) 0.0106(3) -0.0030(3) 0.0000(3) -0.0006(3)
H11A 0.0274(13) 0.0173(9) 0.0331(11) -0.0003(8) -0.0054(9) 0.0031(9)
H11B 0.0231(12) 0.0326(11) 0.0219(9) -0.0098(8) 0.0058(8) -0.0023(9)
C12 0.0089(5) 0.0136(4) 0.0080(3) -0.0016(3) -0.0018(3) -0.0015(3)
H12A 0.0211(12) 0.0329(11) 0.0230(9) -0.0102(8) -0.0016(8) -0.0066(9)
H12B 0.0278(13) 0.0283(11) 0.0254(10) 0.0073(8) -0.0020(8) 0.0006(10)
C13 0.0072(5) 0.0147(4) 0.0094(3) -0.0023(3) -0.0003(3) -0.0027(3)
H13A 0.0176(12) 0.0527(17) 0.0261(10) -0.0053(10) -0.0036(8) 0.0057(11)
H13B 0.0407(16) 0.0273(11) 0.0263(10) -0.0037(9) 0.0047(9) -0.0151(11)
C15 0.0077(5) 0.0146(4) 0.0089(3) -0.0018(3) 0.0009(3) -0.0029(4)
H15A 0.0266(13) 0.0286(11) 0.0266(10) -0.0042(8) 0.0057(8) -0.0143(10)
H15B 0.0193(11) 0.0337(12) 0.0264(10) -0.0034(9) -0.0016(8) 0.0082(10)
C16 0.0091(5) 0.0118(4) 0.0084(3) -0.0004(3) 0.0018(3) -0.0027(3)
H16A 0.0254(12) 0.0216(9) 0.0251(9) 0.0048(7) -0.0023(8) 0.0003(9)
H16B 0.0239(12) 0.0308(11) 0.0210(9) -0.0059(8) 0.0109(8) -0.0050(9)
C17 0.0085(5) 0.0099(3) 0.0085(3) -0.0015(3) 0.0017(3) -0.0008(3)
H17A 0.0245(12) 0.0182(9) 0.0337(11) 0.0017(8) 0.0063(9) 0.0043(9)
H17B 0.0233(12) 0.0325(11) 0.0169(8) -0.0075(8) 0.0000(7) -0.0058(9)
C18 0.0054(4) 0.0088(3) 0.0068(3) -0.0009(3) -0.0001(3) -0.0004(3)
C19 0.0103(5) 0.0105(4) 0.0136(4) -0.0005(3) -0.0010(3) 0.0016(3)
H19A 0.0433(17) 0.0391(14) 0.0243(10) 0.0104(10) 0.0048(10) 0.0091(13)
H19B 0.0166(14) 0.0376(14) 0.0623(19) 0.0067(13) -0.0017(11) 0.0014(11)
H19C 0.0448(18) 0.0251(11) 0.0392(13) -0.0123(10) -0.0090(12) 0.0056(11)
C20 0.0120(5) 0.0141(4) 0.0078(3) -0.0016(3) 0.0020(3) -0.0012(4)
H20A 0.0484(18) 0.0262(11) 0.0246(10) -0.0113(9) 0.0071(10) -0.0043(11)
H20B 0.0256(15) 0.0576(19) 0.0302(12) -0.0014(11) 0.0062(10) -0.0175(13)
H20C 0.0424(17) 0.0368(13) 0.0248(10) 0.0072(10) -0.0007(10) 0.0134(12)
C21 0.0115(5) 0.0085(3) 0.0110(4) 0.0001(3) -0.0010(3) 0.0003(3)
H21A 0.0441(17) 0.0284(11) 0.0276(11) -0.0055(9) 0.0155(10) 0.0002(11)
H21B 0.0390(16) 0.0273(11) 0.0344(12) 0.0060(9) -0.0153(11) 0.0051(11)
H21C 0.0228(14) 0.0257(11) 0.0501(15) -0.0030(10) -0.0007(11) -0.0080(10)
C22 0.0072(5) 0.0109(4) 0.0082(3) -0.0002(3) -0.0011(3) -0.0019(3)
H22A 0.0304(13) 0.0209(9) 0.0258(10) 0.0053(8) -0.0044(8) -0.0056(9)
H22B 0.0142(11) 0.0331(11) 0.0256(10) -0.0049(8) 0.0016(7) 0.0010(9)
C23 0.0101(5) 0.0117(4) 0.0090(3) -0.0020(3) -0.0009(3) -0.0012(3)
H23A 0.0242(12) 0.0258(10) 0.0234(9) -0.0020(8) -0.0066(8) -0.0079(9)
H23B 0.0234(12) 0.0281(11) 0.0263(10) -0.0031(8) 0.0053(8) 0.0035(9)
C24 0.0113(5) 0.0124(4) 0.0081(3) 0.0008(3) -0.0032(3) -0.0012(3)
H24A 0.0184(12) 0.0271(10) 0.0358(12) 0.0006(9) -0.0066(9) 0.0029(9)
H24B 0.0405(15) 0.0313(11) 0.0140(8) -0.0012(8) -0.0009(8) -0.0066(11)
C26 0.0098(5) 0.0100(4) 0.0091(3) 0.0017(3) -0.0012(3) 0.0009(3)
H26A 0.0328(13) 0.0273(10) 0.0163(8) 0.0004(7) 0.0061(8) -0.0031(10)
H26B 0.0205(12) 0.0234(10) 0.0332(11) 0.0047(8) -0.0070(8) 0.0062(9)
C27 0.0103(5) 0.0092(3) 0.0105(3) 0.0010(3) -0.0013(3) 0.0011(3)
H27A 0.0281(13) 0.0179(9) 0.0294(10) 0.0078(8) -0.0044(8) -0.0048(9)
H27B 0.0251(12) 0.0268(10) 0.0217(9) -0.0047(8) 0.0034(8) 0.0053(9)
C28 0.0081(4) 0.0098(3) 0.0088(3) 0.0017(3) -0.0008(3) -0.0003(3)
H28A 0.0263(12) 0.0212(9) 0.0243(9) 0.0005(7) -0.0089(8) -0.0057(9)
H28B 0.0218(12) 0.0284(10) 0.0228(9) 0.0025(8) 0.0072(8) 0.0031(9)
C29 0.0061(4) 0.0077(3) 0.0067(3) 0.0001(3) -0.0013(3) 0.0004(3)
C30 0.0111(5) 0.0152(4) 0.0108(4) -0.0007(3) 0.0029(3) -0.0018(4)
H30A 0.0278(15) 0.0491(17) 0.0375(13) -0.0121(12) 0.0054(10) -0.0193(13)
H30B 0.0382(17) 0.0585(19) 0.0218(10) 0.0132(11) 0.0046(10) 0.0063(14)
H30C 0.0362(16) 0.0262(11) 0.0487(15) -0.0061(11) 0.0168(12) 0.0047(11)
NA 0.0091(3) 0.0078(2) 0.0060(2) -0.00020(18) -0.00019(19) 0.0015(2)
NB 0.0066(3) 0.0092(2) 0.0071(2) -0.00132(19) 0.00066(19) -0.0013(2)
NC 0.0077(3) 0.0088(2) 0.0071(2) 0.00083(18) -0.00142(19) -0.0003(2)
N1 0.0094(3) 0.0083(2) 0.0066(2) -0.00032(18) -0.00074(19) 0.0018(2)
N3 0.0123(3) 0.0090(2) 0.0077(2) -0.00038(19) 0.0001(2) 0.0028(2)
N5 0.0067(3) 0.0104(2) 0.0077(2) -0.00205(19) 0.00019(19) -0.0008(2)
N6 0.0080(3) 0.0125(3) 0.0078(2) -0.00174(19) -0.0002(2) -0.0025(2)
N8 0.0081(3) 0.0091(2) 0.0079(2) 0.00106(19) -0.00122(19) -0.0011(2)
N9 0.0104(3) 0.0103(3) 0.0082(2) 0.00106(19) -0.0035(2) -0.0008(2)
SiA 0.0077(7) 0.0070(5) 0.0063(5) -0.0007(4) 0.0004(4) 0.0004(5)
SiB 0.0057(7) 0.0069(5) 0.0055(5) -0.0002(4) 0.0005(4) -0.0007(5)
SiC 0.0074(7) 0.0083(5) 0.0052(5) -0.0003(4) -0.0015(4) 0.0009(5)
Ru 0.0051(4) 0.0063(3) 0.0050(3) -0.0002(2) -0.0002(2) -0.0008(3)
HA 0.0164(11) 0.0312(11) 0.0298(10) -0.0098(9) 0.0060(8) -0.0016(9)

loop_
_atom_type_symbol
_atom_type_description
_atom_type_scat_dispersion_real
_atom_type_scat_dispersion_imag
_atom_type_scat_source
C C 6.6460 0.0000 'Neutron Scattering Lengths, Neutron Data Booklet, 1.1-1 ILL, 2003.'
H H -3.7390 0.0000 'Neutron Scattering Lengths, Neutron Data Booklet, 1.1-1 ILL, 2003.'
N N 9.3600 0.0000 'Neutron Scattering Lengths, Neutron Data Booklet, 1.1-1 ILL, 2003.'
Si Si 4.1500 0.0000 'Neutron Scattering Lengths, Neutron Data Booklet, 1.1-1 ILL, 2003.'
Ru Ru 7.0200 0.0000 'Neutron Scattering Lengths, Neutron Data Booklet, 1.1-1 ILL, 2003.'

loop_
_geom_angle_atom_site_label_1
_geom_angle_atom_site_label_2
_geom_angle_atom_site_label_3
_geom_angle
SiC C1 H1A 110.77(17)
SiC C1 H1B 111.2(2)
H1A C1 H1B 107.3(3)
SiC C1 H1C 111.96(18)
H1A C1 H1C 107.6(3)
H1B C1 H1C 107.8(3)
NA C2 N1 119.00(8)
NA C2 N3 122.30(7)
N1 C2 N3 118.69(8)
NA C3 C4 111.28(8)
NA C3 H3A 110.59(14)
C4 C3 H3A 109.53(16)
NA C3 H3B 108.33(14)
C4 C3 H3B 111.08(16)
H3A C3 H3B 105.9(2)
C5 C4 C3 107.87(8)
C5 C4 H4A 110.80(17)
C3 C4 H4A 109.15(16)
C5 C4 H4B 109.61(15)
C3 C4 H4B 111.15(16)
H4A C4 H4B 108.3(2)
N3 C5 C4 111.41(7)
N3 C5 H5A 108.02(15)
C4 C5 H5A 111.17(17)
N3 C5 H5B 109.23(16)
C4 C5 H5B 110.07(16)
H5A C5 H5B 106.8(2)
N3 C7 C8 111.54(8)
N3 C7 H7A 108.00(16)
C8 C7 H7A 111.25(18)
N3 C7 H7B 109.36(17)
C8 C7 H7B 109.70(16)
H7A C7 H7B 106.9(3)
C7 C8 C9 107.56(8)
C7 C8 H8A 110.18(16)
C9 C8 H8A 108.73(16)
C7 C8 H8B 110.11(16)
C9 C8 H8B 112.12(15)
H8A C8 H8B 108.1(2)
N1 C9 C8 109.84(7)
N1 C9 H9A 111.39(15)
C8 C9 H9A 109.57(16)
N1 C9 H9B 108.10(15)
C8 C9 H9B 110.85(16)
H9A C9 H9B 107.1(2)
SiC C10 H10A 113.7(2)
SiC C10 H10B 110.25(18)
H10A C10 H10B 107.0(3)
SiC C10 H10C 111.23(18)
H10A C10 H10C 107.2(3)
H10B C10 H10C 107.1(3)
N5 C11 C12 109.29(8)
N5 C11 H11A 111.51(15)
C12 C11 H11A 109.78(17)
N5 C11 H11B 108.71(16)
C12 C11 H11B 110.61(16)
H11A C11 H11B 106.9(2)
C11 C12 C13 108.20(7)
C11 C12 H12A 111.45(17)
C13 C12 H12A 109.71(16)
C11 C12 H12B 108.57(17)
C13 C12 H12B 110.13(17)
H12A C12 H12B 108.8(2)
N6 C13 C12 112.79(8)
N6 C13 H13A 108.37(17)
C12 C13 H13A 110.40(17)
N6 C13 H13B 108.50(16)
C12 C13 H13B 109.79(17)
H13A C13 H13B 106.8(3)
N6 C15 C16 110.33(8)
N6 C15 H15A 107.65(16)
C16 C15 H15A 111.56(15)
N6 C15 H15B 109.82(16)
C16 C15 H15B 110.19(16)
H15A C15 H15B 107.2(2)
C15 C16 C17 108.17(8)
C15 C16 H16A 110.12(15)
C17 C16 H16A 109.62(16)
C15 C16 H16B 109.13(17)
C17 C16 H16B 110.92(16)
H16A C16 H16B 108.9(2)
NB C17 C16 112.30(7)
NB C17 H17A 110.00(15)
C16 C17 H17A 110.01(17)
NB C17 H17B 107.73(16)
C16 C17 H17B 110.05(15)
H17A C17 H17B 106.6(2)
NB C18 N5 117.93(8)
NB C18 N6 124.25(8)
N5 C18 N6 117.81(7)
SiA C19 H19A 111.88(19)
SiA C19 H19B 110.57(19)
H19A C19 H19B 106.9(3)
SiA C19 H19C 111.89(18)
H19A C19 H19C 107.8(3)
H19B C19 H19C 107.6(3)
SiA C20 H20A 114.05(17)
SiA C20 H20B 107.91(17)
H20A C20 H20B 107.3(3)
SiA C20 H20C 113.06(18)
H20A C20 H20C 107.1(3)
H20B C20 H20C 107.0(3)
SiB C21 H21A 112.71(17)
SiB C21 H21B 109.73(17)
H21A C21 H21B 107.7(3)
SiB C21 H21C 111.35(18)
H21A C21 H21C 108.0(3)
H21B C21 H21C 107.1(3)
N8 C22 C23 109.63(8)
N8 C22 H22A 108.20(16)
C23 C22 H22A 110.93(15)
N8 C22 H22B 111.46(15)
C23 C22 H22B 110.00(15)
H22A C22 H22B 106.6(2)
C22 C23 C24 107.48(8)
C22 C23 H23A 112.09(16)
C24 C23 H23A 109.57(16)
C22 C23 H23B 109.24(15)
C24 C23 H23B 110.25(17)
H23A C23 H23B 108.2(2)
N9 C24 C23 111.46(7)
N9 C24 H24A 109.36(16)
C23 C24 H24A 109.67(17)
N9 C24 H24B 108.22(17)
C23 C24 H24B 111.50(17)
H24A C24 H24B 106.5(2)
N9 C26 C27 111.04(7)
N9 C26 H26A 109.29(15)
C27 C26 H26A 110.38(17)
N9 C26 H26B 108.08(16)
C27 C26 H26B 110.96(16)
H26A C26 H26B 107.0(2)
C26 C27 C28 107.71(8)
C26 C27 H27A 109.78(15)
C28 C27 H27A 111.91(17)
C26 C27 H27B 110.17(17)
C28 C27 H27B 109.07(15)
H27A C27 H27B 108.2(2)
NC C28 C27 110.82(8)
NC C28 H28A 107.79(14)
C27 C28 H28A 111.26(16)
NC C28 H28B 111.06(15)
C27 C28 H28B 108.91(15)
H28A C28 H28B 106.9(2)
NC C29 N8 119.04(7)
NC C29 N9 122.79(8)
N8 C29 N9 118.17(8)
SiB C30 H30A 112.28(18)
SiB C30 H30B 110.2(2)
H30A C30 H30B 107.0(3)
SiB C30 H30C 112.41(19)
H30A C30 H30C 107.4(3)
H30B C30 H30C 107.2(3)
C2 NA C3 116.49(7)
C2 NA Ru 120.69(6)
C3 NA Ru 121.52(6)
C2 NA N1 30.90(4)
C3 NA N1 147.05(6)
Ru NA N1 89.93(3)
C2 NA N3 29.47(4)
C3 NA N3 87.15(5)
Ru NA N3 149.82(4)
N1 NA N3 60.37(3)
C18 NB C17 117.60(8)
C18 NB Ru 120.96(6)
C17 NB Ru 119.09(6)
C18 NB N5 31.62(5)
C17 NB N5 149.19(6)
Ru NB N5 90.29(4)
C18 NB N6 28.51(5)
C17 NB N6 89.13(5)
Ru NB N6 148.11(4)
N5 NB N6 60.12(3)
C29 NC C28 117.33(7)
C29 NC Ru 119.85(6)
C28 NC Ru 122.73(6)
C29 NC N8 31.19(4)
C28 NC N8 148.48(6)
Ru NC N8 88.67(4)
C29 NC N9 29.29(4)
C28 NC N9 88.05(5)
Ru NC N9 149.13(4)
N8 NC N9 60.48(3)
C2 N1 C9 119.56(7)
C2 N1 SiC 118.43(7)
C9 N1 SiC 121.76(7)
C2 N1 NA 30.09(4)
C9 N1 NA 149.46(6)
SiC N1 NA 88.34(5)
C2 N1 N3 30.92(4)
C9 N1 N3 88.77(5)
SiC N1 N3 149.35(6)
NA N1 N3 61.01(3)
C2 N1 Ru 73.55(5)
C9 N1 Ru 166.84(5)
SiC N1 Ru 45.08(5)
NA N1 Ru 43.54(2)
N3 N1 Ru 104.39(3)
C2 N3 C5 122.82(7)
C2 N3 C7 123.88(7)
C5 N3 C7 113.29(7)
C2 N3 N1 30.39(4)
C5 N3 N1 152.38(6)
C7 N3 N1 93.82(5)
C2 N3 NA 28.23(4)
C5 N3 NA 95.00(5)
C7 N3 NA 151.36(6)
N1 N3 NA 58.61(3)
C18 N5 C11 118.54(7)
C18 N5 SiA 116.68(7)
C11 N5 SiA 123.10(7)
C18 N5 NB 30.45(4)
C11 N5 NB 148.17(6)
SiA N5 NB 86.29(5)
C18 N5 N6 31.24(4)
C11 N5 N6 87.63(5)
SiA N5 N6 147.71(6)
NB N5 N6 61.68(3)
C18 N5 Ru 74.16(5)
C11 N5 Ru 167.28(6)
SiA N5 Ru 44.49(5)
NB N5 Ru 44.28(3)
N6 N5 Ru 105.09(3)
C18 N6 C15 121.07(7)
C18 N6 C13 123.99(7)
C15 N6 C13 113.36(7)
C18 N6 N5 30.96(4)
C15 N6 N5 151.95(6)
C13 N6 N5 94.29(5)
C18 N6 NB 27.24(4)
C15 N6 NB 93.84(5)
C13 N6 NB 149.34(6)
N5 N6 NB 58.19(3)
C29 N8 C22 118.61(7)
C29 N8 SiB 119.78(7)
C22 N8 SiB 121.24(7)
C29 N8 NC 29.77(4)
C22 N8 NC 148.36(5)
SiB N8 NC 90.11(6)
C29 N8 N9 30.95(4)
C22 N8 N9 87.67(5)
SiB N8 N9 150.53(6)
NC N8 N9 60.72(3)
C29 N8 Ru 74.16(5)
C22 N8 Ru 167.19(5)
SiB N8 Ru 45.97(5)
NC N8 Ru 44.39(2)
N9 N8 Ru 105.11(3)
C29 N9 C26 122.01(7)
C29 N9 C24 124.14(7)
C26 N9 C24 113.68(7)
C29 N9 N8 30.88(5)
C26 N9 N8 151.56(6)
C24 N9 N8 94.42(5)
C29 N9 NC 27.92(5)
C26 N9 NC 94.68(5)
C24 N9 NC 149.81(6)
N8 N9 NC 58.80(3)
N5 SiA C20 105.47(8)
N5 SiA C19 102.60(8)
C20 SiA C19 102.73(8)
N5 SiA Ru 102.50(7)
C20 SiA Ru 122.04(8)
C19 SiA Ru 119.12(7)
N5 SiA HA 145.79(12)
C20 SiA HA 95.92(11)
C19 SiA HA 98.21(12)
Ru SiA HA 43.31(8)
N8 SiB C30 103.85(9)
N8 SiB C21 103.66(7)
C30 SiB C21 101.67(8)
N8 SiB Ru 99.83(7)
C30 SiB Ru 123.62(7)
C21 SiB Ru 121.18(8)
N1 SiC C1 99.98(8)
N1 SiC C10 102.67(8)
C1 SiC C10 102.23(8)
N1 SiC Ru 100.79(6)
C1 SiC Ru 122.39(8)
C10 SiC Ru 124.18(9)
NA Ru NC 89.54(4)
NA Ru NB 86.16(4)
NC Ru NB 92.84(4)
NA Ru SiC 80.42(5)
NC Ru SiC 168.57(6)
NB Ru SiC 91.91(5)
NA Ru SiB 83.93(5)
NC Ru SiB 80.93(5)
NB Ru SiB 168.32(5)
SiC Ru SiB 92.51(6)
NA Ru SiA 159.62(6)
NC Ru SiA 101.68(5)
NB Ru SiA 76.43(5)
SiC Ru SiA 89.54(6)
SiB Ru SiA 114.40(6)
NA Ru N8 82.10(3)
NC Ru N8 46.94(3)
NB Ru N8 137.82(4)
SiC Ru N8 125.35(5)
SiB Ru N8 34.21(4)
SiA Ru N8 117.98(5)
NA Ru N1 46.53(3)
NC Ru N1 135.13(4)
NB Ru N1 92.61(4)
SiC Ru N1 34.13(4)
SiB Ru N1 85.04(4)
SiA Ru N1 122.87(5)
N8 Ru N1 107.48(3)
NA Ru N5 127.04(4)
NC Ru N5 109.36(4)
NB Ru N5 45.43(2)
SiC Ru N5 81.27(4)
SiB Ru N5 146.11(5)
SiA Ru N5 33.01(4)
N8 Ru N5 145.98(3)
N1 Ru N5 105.92(3)
NA Ru HA 145.71(11)
NC Ru HA 84.44(11)
NB Ru HA 127.77(10)
SiC Ru HA 100.78(11)
SiB Ru HA 61.79(10)
SiA Ru HA 53.53(10)
N8 Ru HA 69.21(9)
N1 Ru HA 124.85(11)
N5 Ru HA 86.53(10)

loop_
_geom_bond_atom_site_label_1
_geom_bond_atom_site_label_2
_geom_bond_distance
C1 SiC 1.9073(18)
C1 H1A 1.089(3)
C1 H1B 1.085(3)
C1 H1C 1.090(3)
C2 NA 1.3246(11)
C2 N1 1.3566(10)
C2 N3 1.3780(11)
C3 NA 1.4593(10)
C3 C4 1.5186(14)
C3 H3A 1.105(3)
C3 H3B 1.092(2)
C4 C5 1.5112(14)
C4 H4A 1.097(3)
C4 H4B 1.092(2)
C5 N3 1.4542(11)
C5 H5A 1.104(3)
C5 H5B 1.098(3)
C7 N3 1.4538(12)
C7 C8 1.5106(14)
C7 H7A 1.097(3)
C7 H7B 1.105(3)
C8 C9 1.5136(13)
C8 H8A 1.097(3)
C8 H8B 1.090(2)
C9 N1 1.4548(11)
C9 H9A 1.102(3)
C9 H9B 1.096(2)
C10 SiC 1.9097(17)
C10 H10A 1.093(3)
C10 H10B 1.087(3)
C10 H10C 1.087(3)
C11 N5 1.4497(11)
C11 C12 1.5172(15)
C11 H11A 1.104(3)
C11 H11B 1.094(3)
C12 C13 1.5224(14)
C12 H12A 1.094(2)
C12 H12B 1.097(3)
C13 N6 1.4577(11)
C13 H13A 1.098(3)
C13 H13B 1.103(3)
C15 N6 1.4591(12)
C15 C16 1.5148(13)
C15 H15A 1.102(3)
C15 H15B 1.102(3)
C16 C17 1.5189(14)
C16 H16A 1.096(3)
C16 H16B 1.099(2)
C17 NB 1.4570(11)
C17 H17A 1.102(3)
C17 H17B 1.093(2)
C18 NB 1.3172(10)
C18 N5 1.3625(11)
C18 N6 1.3736(12)
C19 SiA 1.8982(18)
C19 H19A 1.084(3)
C19 H19B 1.083(3)
C19 H19C 1.091(3)
C20 SiA 1.8893(16)
C20 H20A 1.087(3)
C20 H20B 1.092(3)
C20 H20C 1.083(3)
C21 SiB 1.9021(16)
C21 H21A 1.087(3)
C21 H21B 1.085(3)
C21 H21C 1.085(3)
C22 N8 1.4587(12)
C22 C23 1.5178(13)
C22 H22A 1.092(3)
C22 H22B 1.105(3)
C23 C24 1.5147(14)
C23 H23A 1.095(3)
C23 H23B 1.103(3)
C24 N9 1.4590(12)
C24 H24A 1.105(3)
C24 H24B 1.098(2)
C26 N9 1.4569(11)
C26 C27 1.5149(14)
C26 H26A 1.094(2)
C26 H26B 1.102(3)
C27 C28 1.5218(14)
C27 H27A 1.096(2)
C27 H27B 1.095(3)
C28 NC 1.4557(11)
C28 H28A 1.097(2)
C28 H28B 1.105(3)
C29 NC 1.3154(11)
C29 N8 1.3717(11)
C29 N9 1.3744(10)
C30 SiB 1.8966(18)
C30 H30A 1.092(3)
C30 H30B 1.086(3)
C30 H30C 1.084(3)
NA Ru 2.1932(10)
NA N1 2.3103(9)
NA N3 2.3673(9)
NB Ru 2.2502(11)
NB N5 2.2963(9)
NB N6 2.3787(10)
NC Ru 2.2177(10)
NC N8 2.3160(10)
NC N9 2.3616(9)
N1 SiC 1.8186(16)
N1 N3 2.3525(9)
N1 Ru 3.1836(11)
N5 SiA 1.7986(17)
N5 N6 2.3429(10)
N5 Ru 3.2232(10)
N8 SiB 1.8082(15)
N8 N9 2.3560(9)
N8 Ru 3.1692(11)
SiA Ru 2.3134(16)
SiA HA 1.874(3)
SiB Ru 2.3124(17)
SiC Ru 2.2948(16)
Ru HA 1.598(3)

loop_
_geom_torsion_atom_site_label_1
_geom_torsion_atom_site_label_2
_geom_torsion_atom_site_label_3
_geom_torsion_atom_site_label_4
_geom_torsion
NA C3 C4 C5 -60.78(10)
C3 C4 C5 N3 43.85(11)
N3 C7 C8 C9 46.98(12)
C7 C8 C9 N1 -61.03(11)
N5 C11 C12 C13 -60.53(10)
C11 C12 C13 N6 36.05(11)
N6 C15 C16 C17 50.62(11)
C15 C16 C17 NB -57.06(11)
N8 C22 C23 C24 62.54(10)
C22 C23 C24 N9 -44.34(11)
N9 C26 C27 C28 -45.93(11)
C26 C27 C28 NC 60.67(10)
N1 C2 NA C3 173.24(8)
N3 C2 NA C3 -6.04(13)
N1 C2 NA Ru 6.08(12)
N3 C2 NA Ru -173.21(7)
N3 C2 NA N1 -179.28(16)
N1 C2 NA N3 179.28(16)
C4 C3 NA C2 42.34(11)
C4 C3 NA Ru -150.61(7)
C4 C3 NA N1 48.73(15)
C4 C3 NA N3 39.37(7)
N5 C18 NB C17 178.05(7)
N6 C18 NB C17 -3.48(12)
N5 C18 NB Ru 15.61(11)
N6 C18 NB Ru -165.92(7)
N6 C18 NB N5 178.47(15)
N5 C18 NB N6 -178.47(15)
C16 C17 NB C18 33.77(11)
C16 C17 NB Ru -163.46(6)
C16 C17 NB N5 35.76(15)
C16 C17 NB N6 32.11(8)
N8 C29 NC C28 -177.89(8)
N9 C29 NC C28 1.85(13)
N8 C29 NC Ru -1.10(11)
N9 C29 NC Ru 178.65(7)
N9 C29 NC N8 179.74(15)
N8 C29 NC N9 -179.74(15)
C27 C28 NC C29 -39.27(11)
C27 C28 NC Ru 144.03(7)
C27 C28 NC N8 -41.36(15)
C27 C28 NC N9 -38.37(7)
NA C2 N1 C9 174.98(8)
N3 C2 N1 C9 -5.71(13)
NA C2 N1 SiC 0.69(13)
N3 C2 N1 SiC 180.00(9)
N3 C2 N1 NA 179.31(16)
NA C2 N1 N3 -179.31(16)
NA C2 N1 Ru -3.75(8)
N3 C2 N1 Ru 175.56(9)
C8 C9 N1 C2 41.61(12)
C8 C9 N1 SiC -144.30(9)
C8 C9 N1 NA 46.56(16)
C8 C9 N1 N3 38.68(8)
C8 C9 N1 Ru -143.8(2)
C3 NA N1 C2 -11.17(13)
Ru NA N1 C2 -174.78(11)
N3 NA N1 C2 -0.41(9)
C2 NA N1 C9 -8.62(14)
C3 NA N1 C9 -19.79(19)
Ru NA N1 C9 176.61(12)
N3 NA N1 C9 -9.02(12)
C2 NA N1 SiC -179.39(11)
C3 NA N1 SiC 169.44(12)
Ru NA N1 SiC 5.83(6)
N3 NA N1 SiC -179.80(6)
C2 NA N1 N3 0.41(9)
C3 NA N1 N3 -10.76(11)
Ru NA N1 N3 -174.37(4)
C2 NA N1 Ru 174.78(10)
C3 NA N1 Ru 163.61(13)
N3 NA N1 Ru 174.37(4)
NA C2 N3 C5 -10.80(14)
N1 C2 N3 C5 169.91(8)
NA C2 N3 C7 169.83(9)
N1 C2 N3 C7 -9.45(14)
NA C2 N3 N1 179.29(16)
N1 C2 N3 NA -179.29(16)
C4 C5 N3 C2 -10.54(13)
C4 C5 N3 C7 168.89(9)
C4 C5 N3 N1 0.49(19)
C4 C5 N3 NA -15.64(9)
C8 C7 N3 C2 -13.31(14)
C8 C7 N3 C5 167.27(9)
C8 C7 N3 N1 -18.08(9)
C8 C7 N3 NA -3.27(19)
C9 N1 N3 C2 175.03(11)
SiC N1 N3 C2 0.00(15)
NA N1 N3 C2 -0.40(9)
Ru N1 N3 C2 -4.40(9)
C2 N1 N3 C5 -18.52(16)
C9 N1 N3 C5 156.51(14)
SiC N1 N3 C5 -18.5(2)
NA N1 N3 C5 -18.92(14)
Ru N1 N3 C5 -22.92(15)
C2 N1 N3 C7 172.15(12)
C9 N1 N3 C7 -12.82(8)
SiC N1 N3 C7 172.15(13)
NA N1 N3 C7 171.75(7)
Ru N1 N3 C7 167.75(6)
C2 N1 N3 NA 0.40(9)
C9 N1 N3 NA 175.43(6)
SiC N1 N3 NA 0.40(12)
Ru N1 N3 NA -4.00(3)
C3 NA N3 C2 174.59(12)
Ru NA N3 C2 11.68(12)
N1 NA N3 C2 0.42(10)
C2 NA N3 C5 170.90(12)
C3 NA N3 C5 -14.51(7)
Ru NA N3 C5 -177.42(9)
N1 NA N3 C5 171.32(6)
C2 NA N3 C7 -17.81(16)
C3 NA N3 C7 156.78(14)
Ru NA N3 C7 -6.13(19)
N1 NA N3 C7 -17.38(14)
C2 NA N3 N1 -0.42(10)
C3 NA N3 N1 174.16(6)
Ru NA N3 N1 11.25(9)
NB C18 N5 C11 169.49(8)
N6 C18 N5 C11 -9.08(11)
NB C18 N5 SiA 3.82(11)
N6 C18 N5 SiA -174.74(8)
N6 C18 N5 NB -178.57(14)
NB C18 N5 N6 178.57(14)
NB C18 N5 Ru -9.64(7)
N6 C18 N5 Ru 171.79(8)
C12 C11 N5 C18 48.91(10)
C12 C11 N5 SiA -146.40(8)
C12 C11 N5 NB 59.01(14)
C12 C11 N5 N6 44.21(7)
C12 C11 N5 Ru -134.9(2)
C17 NB N5 C18 -3.37(13)
Ru NB N5 C18 -166.65(9)
N6 NB N5 C18 0.84(8)
C18 NB N5 C11 -17.69(13)
C17 NB N5 C11 -21.06(18)
Ru NB N5 C11 175.65(11)
N6 NB N5 C11 -16.85(11)
C18 NB N5 SiA -176.58(10)
C17 NB N5 SiA -179.95(12)
Ru NB N5 SiA 16.77(6)
N6 NB N5 SiA -175.73(6)
C18 NB N5 N6 -0.84(8)
C17 NB N5 N6 -4.22(11)
Ru NB N5 N6 -167.50(4)
C18 NB N5 Ru 166.65(9)
C17 NB N5 Ru 163.28(12)
N6 NB N5 Ru 167.50(4)
NB C18 N6 C15 -1.64(13)
N5 C18 N6 C15 176.83(8)
NB C18 N6 C13 163.10(8)
N5 C18 N6 C13 -18.43(13)
NB C18 N6 N5 -178.47(15)
N5 C18 N6 NB 178.47(15)
C16 C15 N6 C18 -23.65(12)
C16 C15 N6 C13 170.10(8)
C16 C15 N6 N5 -20.19(17)
C16 C15 N6 NB -24.40(8)
C12 C13 N6 C18 2.58(13)
C12 C13 N6 C15 168.37(8)
C12 C13 N6 N5 -6.80(8)
C12 C13 N6 NB 17.70(17)
C11 N5 N6 C18 172.02(10)
SiA N5 N6 C18 8.81(13)
NB N5 N6 C18 0.82(8)
Ru N5 N6 C18 -8.18(8)
C18 N5 N6 C15 -5.78(14)
C11 N5 N6 C15 166.25(13)
SiA N5 N6 C15 3.04(19)
NB N5 N6 C15 -4.95(13)
Ru N5 N6 C15 -13.96(14)
C18 N5 N6 C13 164.76(10)
C11 N5 N6 C13 -23.21(7)
SiA N5 N6 C13 173.58(11)
NB N5 N6 C13 165.59(6)
Ru N5 N6 C13 156.58(5)
C18 N5 N6 NB -0.82(8)
C11 N5 N6 NB 171.20(6)
SiA N5 N6 NB 7.99(11)
Ru N5 N6 NB -9.00(3)
C17 NB N6 C18 176.91(11)
Ru NB N6 C18 23.26(11)
N5 NB N6 C18 -0.93(9)
C18 NB N6 C15 178.60(11)
C17 NB N6 C15 -4.49(7)
Ru NB N6 C15 -158.14(8)
N5 NB N6 C15 177.67(6)
C18 NB N6 C13 -28.20(14)
C17 NB N6 C13 148.72(13)
Ru NB N6 C13 -4.94(17)
N5 NB N6 C13 -29.13(12)
C18 NB N6 N5 0.93(9)
C17 NB N6 N5 177.84(6)
Ru NB N6 N5 24.19(8)
NC C29 N8 C22 -178.22(8)
N9 C29 N8 C22 2.02(12)
NC C29 N8 SiB -5.21(13)
N9 C29 N8 SiB 175.03(8)
N9 C29 N8 NC -179.76(14)
NC C29 N8 N9 179.76(14)
NC C29 N8 Ru 0.69(7)
N9 C29 N8 Ru -179.06(9)
C23 C22 N8 C29 -42.38(11)
C23 C22 N8 SiB 144.72(8)
C23 C22 N8 NC -44.06(15)
C23 C22 N8 N9 -41.34(7)
C23 C22 N8 Ru 142.3(2)
C28 NC N8 C29 3.58(13)
Ru NC N8 C29 179.05(10)
N9 NC N8 C29 0.14(9)
C29 NC N8 C22 2.97(13)
C28 NC N8 C22 6.55(18)
Ru NC N8 C22 -177.98(11)
N9 NC N8 C22 3.12(11)
C29 NC N8 SiB 175.48(11)
C28 NC N8 SiB 179.06(12)
Ru NC N8 SiB -5.48(6)
N9 NC N8 SiB 175.62(6)
C29 NC N8 N9 -0.14(9)
C28 NC N8 N9 3.44(11)
Ru NC N8 N9 178.90(4)
C29 NC N8 Ru -179.05(10)
C28 NC N8 Ru -175.47(13)
N9 NC N8 Ru -178.90(4)
NC C29 N9 C26 13.05(14)
N8 C29 N9 C26 -167.21(8)
NC C29 N9 C24 -161.94(9)
N8 C29 N9 C24 17.80(13)
NC C29 N9 N8 -179.75(15)
N8 C29 N9 NC 179.75(15)
C27 C26 N9 C29 11.62(13)
C27 C26 N9 C24 -172.90(8)
C27 C26 N9 N8 -2.18(18)
C27 C26 N9 NC 17.71(8)
C23 C24 N9 C29 5.73(13)
C23 C24 N9 C26 -169.63(8)
C23 C24 N9 N8 14.79(9)
C23 C24 N9 NC -11.04(17)
C22 N8 N9 C29 -178.22(11)
SiB N8 N9 C29 -8.79(14)
NC N8 N9 C29 0.14(8)
Ru N8 N9 C29 0.93(9)
C29 N8 N9 C26 23.22(15)
C22 N8 N9 C26 -155.00(14)
SiB N8 N9 C26 14.4(2)
NC N8 N9 C26 23.36(13)
Ru N8 N9 C26 24.16(14)
C29 N8 N9 C24 -165.30(11)
C22 N8 N9 C24 16.48(7)
SiB N8 N9 C24 -174.09(13)
NC N8 N9 C24 -165.16(6)
Ru N8 N9 C24 -164.36(6)
C29 N8 N9 NC -0.14(8)
C22 N8 N9 NC -178.36(6)
SiB N8 N9 NC -8.93(12)
Ru N8 N9 NC 0.79(3)
C28 NC N9 C29 -178.36(11)
Ru NC N9 C29 -2.29(12)
N8 NC N9 C29 -0.15(9)
C29 NC N9 C26 -168.93(11)
C28 NC N9 C26 12.72(7)
Ru NC N9 C26 -171.21(8)
N8 NC N9 C26 -169.08(6)
C29 NC N9 C24 30.67(15)
C28 NC N9 C24 -147.68(13)
Ru NC N9 C24 28.39(17)
N8 NC N9 C24 30.52(12)
C29 NC N9 N8 0.15(9)
C28 NC N9 N8 -178.20(6)
Ru NC N9 N8 -2.14(8)
C18 N5 SiA C20 -147.34(8)
C11 N5 SiA C20 47.71(11)
NB N5 SiA C20 -145.40(7)
N6 N5 SiA C20 -152.45(8)
Ru N5 SiA C20 -128.70(10)
C18 N5 SiA C19 105.43(8)
C11 N5 SiA C19 -59.52(10)
NB N5 SiA C19 107.37(6)
N6 N5 SiA C19 100.33(11)
Ru N5 SiA C19 124.08(9)
C18 N5 SiA Ru -18.64(9)
C11 N5 SiA Ru 176.41(7)
NB N5 SiA Ru -16.70(5)
N6 N5 SiA Ru -23.75(14)
C29 N8 SiB C30 -120.51(9)
C22 N8 SiB C30 52.31(10)
NC N8 SiB C30 -123.09(7)
N9 N8 SiB C30 -115.31(12)
Ru N8 SiB C30 -128.42(9)
C29 N8 SiB C21 133.57(8)
C22 N8 SiB C21 -53.61(11)
NC N8 SiB C21 130.98(7)
N9 N8 SiB C21 138.76(10)
Ru N8 SiB C21 125.65(10)
C29 N8 SiB Ru 7.91(10)
C22 N8 SiB Ru -179.26(7)
NC N8 SiB Ru 5.33(6)
N9 N8 SiB Ru 13.11(15)
C2 N1 SiC C1 119.94(8)
C9 N1 SiC C1 -54.22(11)
NA N1 SiC C1 120.29(6)
N3 N1 SiC C1 119.94(11)
Ru N1 SiC C1 125.96(10)
C2 N1 SiC C10 -134.99(8)
C9 N1 SiC C10 50.85(11)
NA N1 SiC C10 -134.65(7)
N3 N1 SiC C10 -134.99(10)
Ru N1 SiC C10 -128.98(11)
C2 N1 SiC Ru -6.02(11)
C9 N1 SiC Ru 179.82(7)
NA N1 SiC Ru -5.67(6)
N3 N1 SiC Ru -6.02(16)
C2 NA Ru NC 166.72(7)
C3 NA Ru NC 0.21(8)
N1 NA Ru NC 169.84(4)
N3 NA Ru NC 160.08(8)
C2 NA Ru NB -100.39(7)
C3 NA Ru NB 93.10(7)
N1 NA Ru NB -97.28(3)
N3 NA Ru NB -107.04(9)
C2 NA Ru SiC -7.80(8)
C3 NA Ru SiC -174.31(8)
N1 NA Ru SiC -4.68(5)
N3 NA Ru SiC -14.45(10)
C2 NA Ru SiB 85.80(8)
C3 NA Ru SiB -80.71(8)
N1 NA Ru SiB 88.91(5)
N3 NA Ru SiB 79.15(10)
C2 NA Ru SiA -69.26(18)
C3 NA Ru SiA 124.23(16)
N1 NA Ru SiA -66.14(16)
N3 NA Ru SiA -75.91(19)
C2 NA Ru N8 120.22(7)
C3 NA Ru N8 -46.29(7)
N1 NA Ru N8 123.33(3)
N3 NA Ru N8 113.57(9)
C2 NA Ru N1 -3.12(6)
C3 NA Ru N1 -169.63(8)
N3 NA Ru N1 -9.76(7)
C2 NA Ru N5 -79.12(8)
C3 NA Ru N5 114.37(7)
N1 NA Ru N5 -76.00(5)
N3 NA Ru N5 -85.77(9)
C29 NC Ru NA -79.03(7)
C28 NC Ru NA 97.59(7)
N8 NC Ru NA -79.59(4)
N9 NC Ru NA -77.73(9)
C29 NC Ru NB -165.16(7)
C28 NC Ru NB 11.46(7)
N8 NC Ru NB -165.72(4)
N9 NC Ru NB -163.86(7)
C29 NC Ru SiC -50.7(3)
C28 NC Ru SiC 125.9(3)
N8 NC Ru SiC -51.2(3)
N9 NC Ru SiC -49.4(4)
C29 NC Ru SiB 4.90(8)
C28 NC Ru SiB -178.48(7)
N8 NC Ru SiB 4.33(4)
N9 NC Ru SiB 6.19(9)
C29 NC Ru SiA 118.12(8)
C28 NC Ru SiA -65.26(8)
N8 NC Ru SiA 117.55(5)
N9 NC Ru SiA 119.41(9)
C29 NC Ru N8 0.57(6)
C28 NC Ru N8 177.19(8)
N9 NC Ru N8 1.86(7)
C29 NC Ru N1 -68.57(9)
C28 NC Ru N1 108.05(8)
N8 NC Ru N1 -69.14(6)
N9 NC Ru N1 -67.28(11)
C29 NC Ru N5 151.50(6)
C28 NC Ru N5 -31.88(8)
N8 NC Ru N5 150.94(3)
N9 NC Ru N5 152.79(7)
C18 NB Ru NA 147.90(7)
C17 NB Ru NA -14.28(7)
N5 NB Ru NA 156.01(3)
N6 NB Ru NA 135.20(7)
C18 NB Ru NC -122.76(7)
C17 NB Ru NC 75.06(7)
N5 NB Ru NC -114.64(4)
N6 NB Ru NC -135.46(7)
C18 NB Ru SiC 67.64(8)
C17 NB Ru SiC -94.54(7)
N5 NB Ru SiC 75.75(5)
N6 NB Ru SiC 54.94(9)
C18 NB Ru SiB 179.9(3)
C17 NB Ru SiB 17.7(3)
N5 NB Ru SiB -172.0(3)
N6 NB Ru SiB 167.2(2)
C18 NB Ru SiA -21.42(8)
C17 NB Ru SiA 176.40(7)
N5 NB Ru SiA -13.31(4)
N6 NB Ru SiA -34.12(9)
C18 NB Ru N8 -138.32(7)
C17 NB Ru N8 59.50(9)
N5 NB Ru N8 -130.21(5)
N6 NB Ru N8 -151.02(6)
C18 NB Ru N1 101.80(7)
C17 NB Ru N1 -60.38(6)
N5 NB Ru N1 109.91(3)
N6 NB Ru N1 89.10(8)
C18 NB Ru N5 -8.11(6)
C17 NB Ru N5 -170.29(7)
N6 NB Ru N5 -20.81(7)
N1 SiC Ru NA 6.06(6)
C1 SiC Ru NA -103.19(9)
C10 SiC Ru NA 119.59(9)
N1 SiC Ru NC -22.7(4)
C1 SiC Ru NC -132.0(3)
C10 SiC Ru NC 90.8(3)
N1 SiC Ru NB 91.84(7)
C1 SiC Ru NB -17.41(9)
C10 SiC Ru NB -154.63(8)
N1 SiC Ru SiB -77.35(8)
C1 SiC Ru SiB 173.40(9)
C10 SiC Ru SiB 36.18(10)
N1 SiC Ru SiA 168.24(8)
C1 SiC Ru SiA 58.99(10)
C10 SiC Ru SiA -78.23(10)
N1 SiC Ru N8 -67.04(9)
C1 SiC Ru N8 -176.29(7)
C10 SiC Ru N8 46.49(11)
C1 SiC Ru N1 -109.25(12)
C10 SiC Ru N1 113.53(12)
N1 SiC Ru N5 136.15(7)
C1 SiC Ru N5 26.90(8)
C10 SiC Ru N5 -110.32(9)
N8 SiB Ru NA 84.86(6)
C30 SiB Ru NA -161.12(9)
C21 SiB Ru NA -27.78(8)
N8 SiB Ru NC -5.64(6)
C30 SiB Ru NC 108.38(9)
C21 SiB Ru NC -118.28(8)
N8 SiB Ru NB 52.8(3)
C30 SiB Ru NB 166.8(2)
C21 SiB Ru NB -59.9(3)
N8 SiB Ru SiC 164.95(7)
C30 SiB Ru SiC -81.04(10)
C21 SiB Ru SiC 52.30(9)
N8 SiB Ru SiA -104.42(7)
C30 SiB Ru SiA 9.60(11)
C21 SiB Ru SiA 142.93(8)
C30 SiB Ru N8 114.01(12)
C21 SiB Ru N8 -112.65(10)
N8 SiB Ru N1 131.61(6)
C30 SiB Ru N1 -114.38(9)
C21 SiB Ru N1 18.96(8)
N8 SiB Ru N5 -117.01(8)
C30 SiB Ru N5 -2.99(15)
C21 SiB Ru N5 130.34(8)
N5 SiA Ru NA -14.53(19)
C20 SiA Ru NA 102.93(17)
C19 SiA Ru NA -126.82(14)
N5 SiA Ru NC 107.65(6)
C20 SiA Ru NC -134.88(9)
C19 SiA Ru NC -4.64(10)
N5 SiA Ru NB 17.52(6)
C20 SiA Ru NB 134.99(10)
C19 SiA Ru NB -94.77(9)
N5 SiA Ru SiC -74.56(7)
C20 SiA Ru SiC 42.91(11)
C19 SiA Ru SiC 173.15(9)
N5 SiA Ru SiB -167.11(6)
C20 SiA Ru SiB -49.65(12)
C19 SiA Ru SiB 80.60(10)
N5 SiA Ru N8 154.83(5)
C20 SiA Ru N8 -87.71(10)
C19 SiA Ru N8 42.54(10)
N5 SiA Ru N1 -66.73(8)
C20 SiA Ru N1 50.73(12)
C19 SiA Ru N1 -179.03(7)
C20 SiA Ru N5 117.46(12)
C19 SiA Ru N5 -112.29(11)
C29 N8 Ru NA 96.32(5)
C22 N8 Ru NA -88.0(3)
SiB N8 Ru NA -90.82(7)
NC N8 Ru NA 96.81(4)
N9 N8 Ru NA 95.82(4)
C29 N8 Ru NC -0.49(5)
C22 N8 Ru NC 175.2(3)
SiB N8 Ru NC 172.37(8)
N9 N8 Ru NC -0.99(4)
C29 N8 Ru NB 21.03(8)
C22 N8 Ru NB -163.3(2)
SiB N8 Ru NB -166.11(9)
NC N8 Ru NB 21.52(6)
N9 N8 Ru NB 20.53(7)
C29 N8 Ru SiC 168.59(8)
C22 N8 Ru SiC -15.7(3)
SiB N8 Ru SiC -18.55(9)
NC N8 Ru SiC 169.08(7)
N9 N8 Ru SiC 168.09(6)
C29 N8 Ru SiB -172.86(9)
C22 N8 Ru SiB 2.8(3)
NC N8 Ru SiB -172.37(8)
N9 N8 Ru SiB -173.36(8)
C29 N8 Ru SiA -79.96(7)
C22 N8 Ru SiA 95.7(3)
SiB N8 Ru SiA 92.90(8)
NC N8 Ru SiA -79.47(6)
N9 N8 Ru SiA -80.46(6)
C29 N8 Ru N1 135.79(5)
C22 N8 Ru N1 -48.5(3)
SiB N8 Ru N1 -51.35(7)
NC N8 Ru N1 136.28(4)
N9 N8 Ru N1 135.29(3)
C29 N8 Ru N5 -55.49(7)
C22 N8 Ru N5 120.2(3)
SiB N8 Ru N5 117.37(9)
NC N8 Ru N5 -55.00(6)
N9 N8 Ru N5 -55.99(7)
C2 N1 Ru NA 2.73(5)
C9 N1 Ru NA -172.4(3)
SiC N1 Ru NA -171.75(9)
N3 N1 Ru NA 5.08(4)
C2 N1 Ru NC -11.75(8)
C9 N1 Ru NC 173.1(3)
SiC N1 Ru NC 173.77(10)
NA N1 Ru NC -14.48(5)
N3 N1 Ru NC -9.40(7)
C2 N1 Ru NB 84.93(6)
C9 N1 Ru NB -90.2(3)
SiC N1 Ru NB -89.56(8)
NA N1 Ru NB 82.20(4)
N3 N1 Ru NB 87.28(4)
C2 N1 Ru SiC 174.48(10)
C9 N1 Ru SiC -0.7(3)
NA N1 Ru SiC 171.75(9)
N3 N1 Ru SiC 176.84(8)
C2 N1 Ru SiB -83.60(6)
C9 N1 Ru SiB 101.3(3)
SiC N1 Ru SiB 101.91(8)
NA N1 Ru SiB -86.33(5)
N3 N1 Ru SiB -81.25(5)
C2 N1 Ru SiA 160.44(8)
C9 N1 Ru SiA -14.7(3)
SiC N1 Ru SiA -14.04(9)
NA N1 Ru SiA 157.71(7)
N3 N1 Ru SiA 162.80(6)
C2 N1 Ru N8 -57.46(6)
C9 N1 Ru N8 127.4(3)
SiC N1 Ru N8 128.06(8)
NA N1 Ru N8 -60.18(4)
N3 N1 Ru N8 -55.10(4)
C2 N1 Ru N5 129.08(6)
C9 N1 Ru N5 -46.1(3)
SiC N1 Ru N5 -45.40(7)
NA N1 Ru N5 126.35(4)
N3 N1 Ru N5 131.43(3)
C18 N5 Ru NA -23.56(6)
C11 N5 Ru NA 159.9(2)
SiA N5 Ru NA 173.71(8)
NB N5 Ru NA -30.54(4)
N6 N5 Ru NA -19.16(5)
C18 N5 Ru NC 81.18(6)
C11 N5 Ru NC -95.3(3)
SiA N5 Ru NC -81.54(7)
NB N5 Ru NC 74.20(4)
N6 N5 Ru NC 85.58(5)
C18 N5 Ru NB 6.98(5)
C11 N5 Ru NB -169.5(3)
SiA N5 Ru NB -155.74(8)
N6 N5 Ru NB 11.38(4)
C18 N5 Ru SiC -94.48(6)
C11 N5 Ru SiC 89.0(3)
SiA N5 Ru SiC 102.80(8)
NB N5 Ru SiC -101.46(6)
N6 N5 Ru SiC -90.08(5)
C18 N5 Ru SiB -175.91(10)
C11 N5 Ru SiB 7.6(3)
SiA N5 Ru SiB 21.37(11)
NB N5 Ru SiB 177.11(10)
N6 N5 Ru SiB -171.51(8)
C18 N5 Ru SiA 162.73(9)
C11 N5 Ru SiA -13.8(3)
NB N5 Ru SiA 155.74(8)
N6 N5 Ru SiA 167.13(8)
C18 N5 Ru N8 120.55(7)
C11 N5 Ru N8 -56.0(3)
SiA N5 Ru N8 -42.17(8)
NB N5 Ru N8 113.57(6)
N6 N5 Ru N8 124.95(6)
C18 N5 Ru N1 -70.63(5)
C11 N5 Ru N1 112.8(3)
SiA N5 Ru N1 126.64(7)
NB N5 Ru N1 -77.62(4)
N6 N5 Ru N1 -66.23(4)
